data_2228186
loop_
_publ_author_name
'Gallardo, Hugo'
'Santos, Deise M. P. O.'
'Bortoluzzi, Adailton J.'

_publ_section_title
;
 2-(4-Bromophenyl)-5-dodecyloxy-1,3-thiazole
;
_journal_coeditor_code ZS2055
_journal_issue 9
_journal_name_full 'Acta Crystallographica Section E'
_journal_page_first o2365
_journal_paper_doi 10.1107/S1600536810032666
_journal_volume 66
_journal_year 2010
_chemical_formula_iupac 'C21 H30 Br N O S'
_chemical_formula_moiety 'C21 H30 Br N O S'
_chemical_formula_sum 'C21 H30 Br N O S'
_chemical_formula_weight 424.43
_chemical_name_systematic
;
2-(4-Bromophenyl)-5-dodecyloxy-1,3-thiazole
;
_space_group_IT_number 14
_symmetry_cell_setting monoclinic
_symmetry_space_group_name_Hall '-P 2ybc'
_symmetry_space_group_name_H-M 'P 1 21/c 1'
_atom_sites_solution_hydrogens geom
_atom_sites_solution_primary direct
_atom_sites_solution_secondary difmap
_audit_creation_method SHELXL-97
_cell_angle_alpha 90.00
_cell_angle_beta 99.680(10)
_cell_angle_gamma 90.00
_cell_formula_units_Z 4
_cell_length_a 5.5070(10)
_cell_length_b 46.999(6)
_cell_length_c 8.3260(10)
_cell_measurement_reflns_used 25
_cell_measurement_temperature 293(2)
_cell_measurement_theta_max 11.53
_cell_measurement_theta_min 3.77
_cell_volume 2124.3(5)
_computing_cell_refinement
;
SET4 in CAD-4 Software  (Enraf--Nonius, 1989)
;
_computing_data_collection 'CAD-4 Software (Enraf--Nonius, 1989)'
_computing_data_reduction 'HELENA (Spek, 1996)'
_computing_molecular_graphics 'PLATON (Spek, 2009)'
_computing_publication_material 'SHELXL97 (Sheldrick, 2008)'
_computing_structure_refinement 'SHELXL97 (Sheldrick, 2008)'
_computing_structure_solution 'SIR97 (Altomare <i>et al.</i>, 1999)'
_diffrn_ambient_temperature 293(2)
_diffrn_measured_fraction_theta_full 0.999
_diffrn_measured_fraction_theta_max 0.999
_diffrn_measurement_device_type 'Enraf--Nonius CAD-4'
_diffrn_measurement_method \w--2\q
_diffrn_radiation_monochromator graphite
_diffrn_radiation_source 'fine-focus sealed tube'
_diffrn_radiation_type MoK\a
_diffrn_radiation_wavelength 0.71069
_diffrn_reflns_av_R_equivalents 0.1009
_diffrn_reflns_av_sigmaI/netI 0.1974
_diffrn_reflns_limit_h_max 6
_diffrn_reflns_limit_h_min -6
_diffrn_reflns_limit_k_max 0
_diffrn_reflns_limit_k_min -55
_diffrn_reflns_limit_l_max 0
_diffrn_reflns_limit_l_min -9
_diffrn_reflns_number 4001
_diffrn_reflns_theta_full 25.00
_diffrn_reflns_theta_max 25.00
_diffrn_reflns_theta_min 0.87
_diffrn_standards_decay_% 1
_diffrn_standards_interval_count 25
_diffrn_standards_number 3
_exptl_absorpt_coefficient_mu 2.042
_exptl_absorpt_correction_T_max 0.527
_exptl_absorpt_correction_T_min 0.447
_exptl_absorpt_correction_type psi-scan
_exptl_absorpt_process_details '[North <i>et al.</i> (1968) and PLATON (Spek, 2009)]'
_exptl_crystal_colour colorless
_exptl_crystal_density_diffrn 1.327
_exptl_crystal_density_method 'not measured'
_exptl_crystal_description block
_exptl_crystal_F_000 888
_exptl_crystal_size_max 0.47
_exptl_crystal_size_mid 0.47
_exptl_crystal_size_min 0.36
_refine_diff_density_max 0.609
_refine_diff_density_min -0.469
_refine_ls_extinction_method none
_refine_ls_goodness_of_fit_ref 1.051
_refine_ls_hydrogen_treatment constr
_refine_ls_matrix_type full
_refine_ls_number_parameters 227
_refine_ls_number_reflns 3740
_refine_ls_number_restraints 0
_refine_ls_restrained_S_all 1.051
_refine_ls_R_factor_all 0.2686
_refine_ls_R_factor_gt 0.0814
_refine_ls_shift/su_max 0.000
_refine_ls_shift/su_mean 0.000
_refine_ls_structure_factor_coef Fsqd
_refine_ls_weighting_details 'calc w=1/[\s^2^(Fo^2^)+(0.1139P)^2^] where P=(Fo^2^+2Fc^2^)/3'
_refine_ls_weighting_scheme calc
_refine_ls_wR_factor_gt 0.2156
_refine_ls_wR_factor_ref 0.2477
_reflns_number_gt 1486
_reflns_number_total 3740
_reflns_threshold_expression I>2\s(I)
_cod_data_source_file zs2055.cif
_cod_data_source_block I
_cod_original_sg_symbol_H-M 'P 21/c'
_cod_database_code 2228186
_cod_database_fobs_code 2228186

loop_
_symmetry_equiv_pos_as_xyz
'x, y, z'
'-x, y+1/2, -z+1/2'
'-x, -y, -z'
'x, -y-1/2, z-1/2'

loop_
_atom_site_type_symbol
_atom_site_label
_atom_site_fract_x
_atom_site_fract_y
_atom_site_fract_z
_atom_site_U_iso_or_equiv
_atom_site_adp_type
_atom_site_calc_flag
_atom_site_refinement_flags
_atom_site_occupancy
_atom_site_disorder_assembly
_atom_site_disorder_group
C C1 -0.4151(15) 0.5923(2) -0.0151(9) 0.045(2) Uani d . 1 . .
C C2 -0.6447(17) 0.5928(2) -0.1107(10) 0.055(2) Uani d . 1 . .
H H2 -0.7290 0.5758 -0.1357 0.067 Uiso calc R 1 . .
C C3 -0.7521(17) 0.6180(2) -0.1703(11) 0.064(3) Uani d . 1 . .
H H3 -0.9067 0.6177 -0.2356 0.077 Uiso calc R 1 . .
C C4 -0.6371(19) 0.6430(2) -0.1357(11) 0.059(3) Uani d . 1 . .
C C5 -0.4059(19) 0.6436(2) -0.0409(12) 0.067(3) Uani d . 1 . .
H H5 -0.3244 0.6609 -0.0184 0.081 Uiso calc R 1 . .
C C6 -0.2960(16) 0.6186(2) 0.0206(10) 0.057(2) Uani d . 1 . .
H H6 -0.1417 0.6191 0.0862 0.068 Uiso calc R 1 . .
C C7 -0.3088(14) 0.5663(2) 0.0520(9) 0.050(2) Uani d . 1 . .
C C8 -0.0587(16) 0.52788(19) 0.1924(10) 0.051(2) Uani d . 1 . .
C C9 -0.2786(16) 0.51987(19) 0.1131(11) 0.057(3) Uani d . 1 . .
H H9 -0.3338 0.5012 0.1129 0.069 Uiso calc R 1 . .
C C10 0.0700(15) 0.48362(19) 0.2965(10) 0.053(2) Uani d . 1 . .
H H10A 0.0349 0.4753 0.1885 0.063 Uiso calc R 1 . .
H H10B -0.0741 0.4812 0.3480 0.063 Uiso calc R 1 . .
C C11 0.2887(16) 0.46862(19) 0.3963(11) 0.056(2) Uani d . 1 . .
H H11A 0.4332 0.4714 0.3456 0.067 Uiso calc R 1 . .
H H11B 0.3222 0.4768 0.5046 0.067 Uiso calc R 1 . .
C C12 0.2390(14) 0.43752(19) 0.4087(10) 0.051(2) Uani d . 1 . .
H H12A 0.2078 0.4295 0.2999 0.061 Uiso calc R 1 . .
H H12B 0.0913 0.4350 0.4562 0.061 Uiso calc R 1 . .
C C13 0.4524(15) 0.42099(19) 0.5121(11) 0.054(2) Uani d . 1 . .
H H13A 0.6000 0.4237 0.4647 0.065 Uiso calc R 1 . .
H H13B 0.4828 0.4291 0.6207 0.065 Uiso calc R 1 . .
C C14 0.4093(14) 0.3900(2) 0.5259(11) 0.060(3) Uani d . 1 . .
H H14A 0.3704 0.3821 0.4172 0.072 Uiso calc R 1 . .
H H14B 0.2670 0.3873 0.5788 0.072 Uiso calc R 1 . .
C C15 0.6280(16) 0.37363(19) 0.6215(11) 0.057(2) Uani d . 1 . .
H H15A 0.7714 0.3774 0.5713 0.069 Uiso calc R 1 . .
H H15B 0.6618 0.3813 0.7311 0.069 Uiso calc R 1 . .
C C16 0.6002(16) 0.3421(2) 0.6340(11) 0.059(3) Uani d . 1 . .
H H16A 0.5517 0.3343 0.5253 0.071 Uiso calc R 1 . .
H H16B 0.4686 0.3381 0.6949 0.071 Uiso calc R 1 . .
C C17 0.8306(16) 0.32698(18) 0.7151(12) 0.063(3) Uani d . 1 . .
H H17A 0.9627 0.3315 0.6555 0.075 Uiso calc R 1 . .
H H17B 0.8767 0.3346 0.8244 0.075 Uiso calc R 1 . .
C C18 0.8118(16) 0.2954(2) 0.7266(11) 0.068(3) Uani d . 1 . .
H H18A 0.7613 0.2877 0.6180 0.082 Uiso calc R 1 . .
H H18B 0.6848 0.2908 0.7901 0.082 Uiso calc R 1 . .
C C19 1.0484(16) 0.28141(19) 0.8031(11) 0.066(3) Uani d . 1 . .
H H19A 1.0943 0.2886 0.9133 0.079 Uiso calc R 1 . .
H H19B 1.1768 0.2870 0.7427 0.079 Uiso calc R 1 . .
C C20 1.0392(17) 0.2490(2) 0.8096(13) 0.071(3) Uani d . 1 . .
H H20A 0.9186 0.2435 0.8761 0.086 Uiso calc R 1 . .
H H20B 0.9829 0.2419 0.7003 0.086 Uiso calc R 1 . .
C C21 1.2787(18) 0.2351(2) 0.8758(17) 0.104(4) Uani d . 1 . .
H H21A 1.3474 0.2438 0.9777 0.156 Uiso calc R 1 . .
H H21B 1.3906 0.2374 0.7999 0.156 Uiso calc R 1 . .
H H21C 1.2521 0.2152 0.8923 0.156 Uiso calc R 1 . .
N N1 -0.4170(14) 0.54122(16) 0.0321(9) 0.061(2) Uani d . 1 . .
O O1 0.1218(10) 0.51313(14) 0.2839(7) 0.0612(17) Uani d . 1 . .
S S1 -0.0169(4) 0.56399(5) 0.1715(3) 0.0572(7) Uani d . 1 . .
Br Br1 -0.7883(2) 0.67797(3) -0.20868(16) 0.0951(6) Uani d . 1 . .

loop_
_atom_site_aniso_label
_atom_site_aniso_U_11
_atom_site_aniso_U_22
_atom_site_aniso_U_33
_atom_site_aniso_U_12
_atom_site_aniso_U_13
_atom_site_aniso_U_23
C1 0.037(5) 0.061(7) 0.033(5) -0.002(5) 0.000(4) 0.001(4)
C2 0.061(6) 0.053(7) 0.055(6) -0.012(5) 0.014(5) 0.007(5)
C3 0.048(6) 0.071(8) 0.071(7) 0.001(6) 0.001(5) -0.002(6)
C4 0.067(7) 0.063(7) 0.048(6) 0.013(6) 0.017(5) 0.005(5)
C5 0.071(7) 0.047(7) 0.083(7) 0.002(5) 0.011(6) -0.007(5)
C6 0.046(5) 0.048(6) 0.072(7) 0.002(5) -0.002(5) 0.005(5)
C7 0.037(5) 0.074(7) 0.034(5) 0.007(5) -0.006(4) 0.012(5)
C8 0.045(5) 0.047(6) 0.054(6) -0.001(5) -0.017(5) 0.002(5)
C9 0.059(6) 0.036(6) 0.068(6) 0.000(5) -0.016(5) 0.017(5)
C10 0.053(6) 0.045(6) 0.056(6) -0.003(5) -0.001(5) 0.013(5)
C11 0.059(6) 0.053(7) 0.056(6) 0.013(5) 0.008(5) 0.004(5)
C12 0.043(5) 0.056(6) 0.051(6) 0.006(5) 0.000(4) 0.002(5)
C13 0.049(6) 0.056(7) 0.054(6) 0.001(5) 0.002(5) 0.007(5)
C14 0.031(5) 0.079(8) 0.066(6) -0.012(5) -0.005(5) 0.003(5)
C15 0.051(6) 0.048(7) 0.071(6) 0.011(5) 0.003(5) 0.009(5)
C16 0.046(6) 0.076(8) 0.054(6) 0.015(5) 0.006(5) 0.006(5)
C17 0.051(6) 0.053(7) 0.082(7) 0.006(5) 0.003(5) 0.013(5)
C18 0.057(6) 0.058(7) 0.081(7) 0.005(5) -0.010(5) 0.004(6)
C19 0.061(6) 0.047(7) 0.085(7) -0.001(5) -0.003(5) 0.003(5)
C20 0.070(7) 0.050(7) 0.090(8) -0.005(5) 0.002(6) 0.016(6)
C21 0.074(8) 0.054(8) 0.171(12) 0.015(6) -0.017(8) 0.031(8)
N1 0.060(5) 0.037(5) 0.079(6) -0.016(4) -0.010(4) 0.003(4)
O1 0.050(4) 0.058(5) 0.069(4) -0.012(3) -0.010(3) 0.009(3)
S1 0.0479(13) 0.0455(15) 0.0700(16) -0.0069(12) -0.0138(12) 0.0077(12)
Br1 0.1110(11) 0.0733(9) 0.1017(10) 0.0372(7) 0.0199(7) 0.0262(7)

loop_
_atom_type_symbol
_atom_type_description
_atom_type_scat_dispersion_real
_atom_type_scat_dispersion_imag
_atom_type_scat_source
C C 0.0033 0.0016 'International Tables Vol C Tables 4.2.6.8 and 6.1.1.4'
H H 0.0000 0.0000 'International Tables Vol C Tables 4.2.6.8 and 6.1.1.4'
N N 0.0061 0.0033 'International Tables Vol C Tables 4.2.6.8 and 6.1.1.4'
O O 0.0106 0.0060 'International Tables Vol C Tables 4.2.6.8 and 6.1.1.4'
S S 0.1246 0.1234 'International Tables Vol C Tables 4.2.6.8 and 6.1.1.4'
Br Br -0.2901 2.4595 'International Tables Vol C Tables 4.2.6.8 and 6.1.1.4'

loop_
_geom_angle_atom_site_label_1
_geom_angle_atom_site_label_2
_geom_angle_atom_site_label_3
_geom_angle_site_symmetry_1
_geom_angle_site_symmetry_3
_geom_angle
_geom_angle_publ_flag
C2 C1 C6 . . 117.2(8) ?
C2 C1 C7 . . 121.1(8) ?
C6 C1 C7 . . 121.6(8) ?
C1 C2 C3 . . 121.2(9) ?
C1 C2 H2 . . 119.4 ?
C3 C2 H2 . . 119.4 ?
C4 C3 C2 . . 121.1(9) ?
C4 C3 H3 . . 119.4 ?
C2 C3 H3 . . 119.4 ?
C3 C4 C5 . . 119.8(9) ?
C3 C4 Br1 . . 121.6(8) ?
C5 C4 Br1 . . 118.6(8) ?
C4 C5 C6 . . 119.8(9) ?
C4 C5 H5 . . 120.1 ?
C6 C5 H5 . . 120.1 ?
C5 C6 C1 . . 120.7(8) ?
C5 C6 H6 . . 119.6 ?
C1 C6 H6 . . 119.6 ?
N1 C7 C1 . . 124.7(7) ?
N1 C7 S1 . . 111.8(7) ?
C1 C7 S1 . . 123.6(7) ?
C9 C8 O1 . . 131.4(9) ?
C9 C8 S1 . . 110.7(7) ?
O1 C8 S1 . . 117.9(6) ?
C8 C9 N1 . . 115.0(8) ?
C8 C9 H9 . . 122.5 ?
N1 C9 H9 . . 122.5 ?
O1 C10 C11 . . 110.1(7) ?
O1 C10 H10A . . 109.7 ?
C11 C10 H10A . . 109.7 ?
O1 C10 H10B . . 109.6 ?
C11 C10 H10B . . 109.7 ?
H10A C10 H10B . . 108.2 ?
C12 C11 C10 . . 110.8(7) ?
C12 C11 H11A . . 109.5 ?
C10 C11 H11A . . 109.5 ?
C12 C11 H11B . . 109.5 ?
C10 C11 H11B . . 109.5 ?
H11A C11 H11B . . 108.1 ?
C11 C12 C13 . . 113.6(7) ?
C11 C12 H12A . . 108.9 ?
C13 C12 H12A . . 108.9 ?
C11 C12 H12B . . 108.9 ?
C13 C12 H12B . . 108.9 ?
H12A C12 H12B . . 107.7 ?
C14 C13 C12 . . 114.9(7) ?
C14 C13 H13A . . 108.5 ?
C12 C13 H13A . . 108.5 ?
C14 C13 H13B . . 108.5 ?
C12 C13 H13B . . 108.5 ?
H13A C13 H13B . . 107.5 ?
C13 C14 C15 . . 114.3(7) ?
C13 C14 H14A . . 108.7 ?
C15 C14 H14A . . 108.7 ?
C13 C14 H14B . . 108.7 ?
C15 C14 H14B . . 108.7 ?
H14A C14 H14B . . 107.6 ?
C16 C15 C14 . . 117.0(8) ?
C16 C15 H15A . . 108.1 ?
C14 C15 H15A . . 108.1 ?
C16 C15 H15B . . 108.1 ?
C14 C15 H15B . . 108.1 ?
H15A C15 H15B . . 107.3 ?
C15 C16 C17 . . 114.1(8) ?
C15 C16 H16A . . 108.7 ?
C17 C16 H16A . . 108.7 ?
C15 C16 H16B . . 108.7 ?
C17 C16 H16B . . 108.7 ?
H16A C16 H16B . . 107.6 ?
C18 C17 C16 . . 115.7(8) ?
C18 C17 H17A . . 108.4 ?
C16 C17 H17A . . 108.4 ?
C18 C17 H17B . . 108.4 ?
C16 C17 H17B . . 108.4 ?
H17A C17 H17B . . 107.4 ?
C17 C18 C19 . . 113.5(8) ?
C17 C18 H18A . . 108.9 ?
C19 C18 H18A . . 108.9 ?
C17 C18 H18B . . 108.9 ?
C19 C18 H18B . . 108.9 ?
H18A C18 H18B . . 107.7 ?
C18 C19 C20 . . 114.9(8) ?
C18 C19 H19A . . 108.5 ?
C20 C19 H19A . . 108.5 ?
C18 C19 H19B . . 108.5 ?
C20 C19 H19B . . 108.5 ?
H19A C19 H19B . . 107.5 ?
C21 C20 C19 . . 114.7(8) ?
C21 C20 H20A . . 108.6 ?
C19 C20 H20A . . 108.6 ?
C21 C20 H20B . . 108.6 ?
C19 C20 H20B . . 108.6 ?
H20A C20 H20B . . 107.6 ?
C20 C21 H21A . . 109.5 ?
C20 C21 H21B . . 109.5 ?
H21A C21 H21B . . 109.5 ?
C20 C21 H21C . . 109.5 ?
H21A C21 H21C . . 109.5 ?
H21B C21 H21C . . 109.5 ?
C7 N1 C9 . . 113.0(7) ?
C8 O1 C10 . . 114.0(6) ?
C8 S1 C7 . . 89.5(4) ?

loop_
_geom_bond_atom_site_label_1
_geom_bond_atom_site_label_2
_geom_bond_site_symmetry_2
_geom_bond_distance
_geom_bond_publ_flag
C1 C2 . 1.376(11) ?
C1 C6 . 1.407(12) ?
C1 C7 . 1.428(12) ?
C2 C3 . 1.381(12) ?
C2 H2 . 0.9300 ?
C3 C4 . 1.343(13) ?
C3 H3 . 0.9300 ?
C4 C5 . 1.381(13) ?
C4 Br1 . 1.895(9) ?
C5 C6 . 1.383(12) ?
C5 H5 . 0.9300 ?
C6 H6 . 0.9300 ?
C7 N1 . 1.317(11) ?
C7 S1 . 1.746(8) ?
C8 C9 . 1.332(11) ?
C8 O1 . 1.339(9) ?
C8 S1 . 1.725(9) ?
C9 N1 . 1.367(10) ?
C9 H9 . 0.9300 ?
C10 O1 . 1.423(10) ?
C10 C11 . 1.517(11) ?
C10 H10A . 0.9700 ?
C10 H10B . 0.9700 ?
C11 C12 . 1.494(12) ?
C11 H11A . 0.9700 ?
C11 H11B . 0.9700 ?
C12 C13 . 1.544(11) ?
C12 H12A . 0.9700 ?
C12 H12B . 0.9700 ?
C13 C14 . 1.481(12) ?
C13 H13A . 0.9700 ?
C13 H13B . 0.9700 ?
C14 C15 . 1.535(11) ?
C14 H14A . 0.9700 ?
C14 H14B . 0.9700 ?
C15 C16 . 1.497(12) ?
C15 H15A . 0.9700 ?
C15 H15B . 0.9700 ?
C16 C17 . 1.510(11) ?
C16 H16A . 0.9700 ?
C16 H16B . 0.9700 ?
C17 C18 . 1.490(12) ?
C17 H17A . 0.9700 ?
C17 H17B . 0.9700 ?
C18 C19 . 1.503(11) ?
C18 H18A . 0.9700 ?
C18 H18B . 0.9700 ?
C19 C20 . 1.525(12) ?
C19 H19A . 0.9700 ?
C19 H19B . 0.9700 ?
C20 C21 . 1.492(12) ?
C20 H20A . 0.9700 ?
C20 H20B . 0.9700 ?
C21 H21A . 0.9600 ?
C21 H21B . 0.9600 ?
C21 H21C . 0.9600 ?

loop_
_geom_torsion_atom_site_label_1
_geom_torsion_atom_site_label_2
_geom_torsion_atom_site_label_3
_geom_torsion_atom_site_label_4
_geom_torsion_site_symmetry_1
_geom_torsion_site_symmetry_2
_geom_torsion_site_symmetry_3
_geom_torsion_site_symmetry_4
_geom_torsion
_geom_torsion_publ_flag
C6 C1 C2 C3 . . . . 0.6(13) ?
C7 C1 C2 C3 . . . . 177.3(8) ?
C1 C2 C3 C4 . . . . -0.6(14) ?
C2 C3 C4 C5 . . . . 0.9(14) ?
C2 C3 C4 Br1 . . . . -177.2(7) ?
C3 C4 C5 C6 . . . . -1.3(14) ?
Br1 C4 C5 C6 . . . . 176.9(7) ?
C4 C5 C6 C1 . . . . 1.3(14) ?
C2 C1 C6 C5 . . . . -0.9(13) ?
C7 C1 C6 C5 . . . . -177.6(8) ?
C2 C1 C7 N1 . . . . -1.1(13) ?
C6 C1 C7 N1 . . . . 175.5(8) ?
C2 C1 C7 S1 . . . . 178.9(6) ?
C6 C1 C7 S1 . . . . -4.5(12) ?
O1 C8 C9 N1 . . . . 179.5(9) ?
S1 C8 C9 N1 . . . . 1.2(11) ?
O1 C10 C11 C12 . . . . -179.2(7) ?
C10 C11 C12 C13 . . . . -178.7(7) ?
C11 C12 C13 C14 . . . . -179.7(8) ?
C12 C13 C14 C15 . . . . 177.0(7) ?
C13 C14 C15 C16 . . . . -177.5(8) ?
C14 C15 C16 C17 . . . . 174.3(8) ?
C15 C16 C17 C18 . . . . -178.7(9) ?
C16 C17 C18 C19 . . . . 178.0(8) ?
C17 C18 C19 C20 . . . . -177.2(9) ?
C18 C19 C20 C21 . . . . 176.3(9) ?
C1 C7 N1 C9 . . . . -178.2(8) ?
S1 C7 N1 C9 . . . . 1.8(10) ?
C8 C9 N1 C7 . . . . -2.0(12) ?
C9 C8 O1 C10 . . . . 1.0(13) ?
S1 C8 O1 C10 . . . . 179.1(6) ?
C11 C10 O1 C8 . . . . 177.7(7) ?
C9 C8 S1 C7 . . . . -0.2(7) ?
O1 C8 S1 C7 . . . . -178.7(7) ?
N1 C7 S1 C8 . . . . -0.9(7) ?
C1 C7 S1 C8 . . . . 179.0(7) ?

loop_
_cod_related_entry_id
_cod_related_entry_database
_cod_related_entry_code
1 ChemSpider 9114024
